data_4505321
loop_
_publ_author_name
'Burdukov, Alexei B.'
'Gladkikh, Ella A.'
'Nefedova, Ekaterina V.'
'Tronin, Andrei V.'
'Roshchupkina, Galina I.'
'Pervukhina, Natalie V.'
'Shvedenkov, Yuri G.'
'Reznikov, Vladimir A.'

_publ_section_title
;
 1-D Coordination Polymers Made of Asymmetrical Copper Nitroxide
 Bis-Chelates
;
_journal_issue 3
_journal_name_full 'Crystal Growth &amp; Design'
_journal_page_first 595
_journal_paper_doi 10.1021/cg034168i
_journal_volume 4
_journal_year 2004
_chemical_formula_sum 'C22 H31 Cu F3 N3 O4'
_chemical_formula_weight 522.04
_chemical_name_systematic
;
 ?
;
_space_group_IT_number 7
_symmetry_cell_setting monoclinic
_symmetry_space_group_name_Hall 'P -2yac'
_symmetry_space_group_name_H-M 'P 1 n 1'
_atom_sites_solution_hydrogens geom
_atom_sites_solution_primary direct
_atom_sites_solution_secondary difmap
_audit_creation_method SHELXL-97
_cell_angle_alpha 90.00
_cell_angle_beta 101.780(10)
_cell_angle_gamma 90.00
_cell_formula_units_Z 4
_cell_length_a 14.202(3)
_cell_length_b 11.2450(10)
_cell_length_c 16.650(2)
_cell_measurement_reflns_used 24
_cell_measurement_temperature 293(2)
_cell_measurement_theta_max 15
_cell_measurement_theta_min 10
_cell_volume 2603.0(7)
_computing_cell_refinement CD4CAO(Enraf-Nonius)
_computing_data_collection CD4CAO(Enraf-Nonius)
_computing_data_reduction CADDAT(Enraf-Nonius)
_computing_molecular_graphics 'local programs'
_computing_publication_material 'local programs'
_computing_structure_refinement 'SHELXL-97 (Sheldrick, 1997)'
_computing_structure_solution 'SIR-97 (Altomare et al. 1999)'
_diffrn_ambient_temperature 293(2)
_diffrn_measured_fraction_theta_full 0.791
_diffrn_measured_fraction_theta_max 0.791
_diffrn_measurement_device_type 'Enraf-Nonius CAD4'
_diffrn_measurement_method \q/2\q
_diffrn_radiation_monochromator graphite
_diffrn_radiation_source 'fine-focus sealed tube'
_diffrn_radiation_type MoK\a
_diffrn_radiation_wavelength 0.71069
_diffrn_reflns_av_R_equivalents 0.0000
_diffrn_reflns_av_sigmaI/netI 0.0947
_diffrn_reflns_limit_h_max 16
_diffrn_reflns_limit_h_min 0
_diffrn_reflns_limit_k_max 13
_diffrn_reflns_limit_k_min 0
_diffrn_reflns_limit_l_max 19
_diffrn_reflns_limit_l_min -19
_diffrn_reflns_number 3784
_diffrn_reflns_theta_full 24.97
_diffrn_reflns_theta_max 24.97
_diffrn_reflns_theta_min 1.72
_diffrn_standards_decay_% 0
_diffrn_standards_interval_time 60
_diffrn_standards_number 3
_exptl_absorpt_coefficient_mu 0.891
_exptl_absorpt_correction_T_max 1.02886
_exptl_absorpt_correction_T_min 0.97114
_exptl_absorpt_correction_type empirical
_exptl_absorpt_process_details 'CADDAT (Enraf-Nonius)'
_exptl_crystal_colour green
_exptl_crystal_density_diffrn 1.332
_exptl_crystal_density_method 'not measured'
_exptl_crystal_description plate
_exptl_crystal_F_000 1088
_exptl_crystal_size_max 0.50
_exptl_crystal_size_mid 0.24
_exptl_crystal_size_min 0.16
_refine_diff_density_max 0.237
_refine_diff_density_min -0.224
_refine_diff_density_rms 0.048
_refine_ls_abs_structure_details 'Flack H D (1983), Acta Cryst. A39, 876-881'
_refine_ls_abs_structure_Flack -0.02(3)
_refine_ls_extinction_coef 0.00029(16)
_refine_ls_extinction_expression Fc^*^=kFc[1+0.001xFc^2^\l^3^/sin(2\q)]^-1/4^
_refine_ls_extinction_method SHELXL
_refine_ls_goodness_of_fit_ref 0.537
_refine_ls_hydrogen_treatment mixed
_refine_ls_matrix_type full
_refine_ls_number_parameters 596
_refine_ls_number_reflns 3784
_refine_ls_number_restraints 2
_refine_ls_restrained_S_all 0.536
_refine_ls_R_factor_all 0.0642
_refine_ls_R_factor_gt 0.0346
_refine_ls_shift/su_max 1.854
_refine_ls_shift/su_mean 0.342
_refine_ls_structure_factor_coef Fsqd
_refine_ls_weighting_details 'calc w=1/[\s^2^(Fo^2^)+(0.0902P)^2^+0.0000P] where P=(Fo^2^+2Fc^2^)/3'
_refine_ls_weighting_scheme calc
_refine_ls_wR_factor_gt 0.0815
_refine_ls_wR_factor_ref 0.0964
_reflns_number_gt 2222
_reflns_number_total 3784
_reflns_threshold_expression >2sigma(I)
_cod_data_source_file cg034168isi20030910_062100.cif
_cod_data_source_block compound_Cu(ptfa)LnBu
_cod_depositor_comments
;
The following automatic conversions were performed:
'_atom_site_symetry_multiplicity' tag replaced with
'_atom_site_symmetry_multiplicity'.

Automatic conversion script
Id: cif_correct_tags 1440 2010-10-19 06:21:57Z saulius 
;
_cod_original_sg_symbol_H-M Pn
_cod_database_code 4505321

loop_
_symmetry_equiv_pos_as_xyz
'x, y, z'
'x+1/2, -y, z+1/2'

loop_
_atom_site_label
_atom_site_type_symbol
_atom_site_fract_x
_atom_site_fract_y
_atom_site_fract_z
_atom_site_U_iso_or_equiv
_atom_site_adp_type
_atom_site_occupancy
_atom_site_symmetry_multiplicity
_atom_site_calc_flag
_atom_site_refinement_flags
Cu1 Cu -0.25340(8) 0.0799(2) 0.09210(7) 0.0503(7) Uani 1 1 d .
Cu2 Cu 0.02663(8) 0.4201(2) 0.25008(7) 0.0481(6) Uani 1 1 d .
O1 O -0.3720(9) 0.1573(13) 0.0640(8) 0.069(4) Uani 1 1 d .
N1 N -0.1965(10) 0.1777(14) 0.0132(8) 0.042(4) Uani 1 1 d .
N2 N -0.0978(11) 0.2452(14) -0.0664(9) 0.056(4) Uani 1 1 d .
O2 O -0.0227(11) 0.2654(14) -0.0970(9) 0.084(5) Uani 1 1 d .
C1 C -0.4010(10) 0.2338(15) 0.0079(11) 0.050(5) Uani 1 1 d .
C2 C -0.5015(11) 0.2739(16) 0.0050(8) 0.062(5) Uani 1 1 d .
H2A H -0.5150 0.3358 -0.0363 0.074 Uiso 1 1 calc R
H2B H -0.5431 0.2074 -0.0153 0.074 Uiso 1 1 calc R
C3 C -0.5302(12) 0.316(3) 0.0736(12) 0.168(11) Uani 1 1 d .
H3A H -0.5656 0.2500 0.0903 0.201 Uiso 1 1 calc R
H3B H -0.5785 0.3751 0.0518 0.201 Uiso 1 1 calc R
C4 C -0.4826(19) 0.366(3) 0.1488(11) 0.226(16) Uani 1 1 d .
H4A H -0.4439 0.3006 0.1755 0.271 Uiso 1 1 calc R
H4B H -0.4370 0.4206 0.1324 0.271 Uiso 1 1 calc R
C5 C -0.510(2) 0.426(3) 0.214(2) 0.26(2) Uani 1 1 d .
H5A H -0.4539 0.4553 0.2511 0.390 Uiso 1 1 calc R
H5B H -0.5434 0.3713 0.2434 0.390 Uiso 1 1 calc R
H5C H -0.5517 0.4907 0.1938 0.390 Uiso 1 1 calc R
C6 C -0.3494(11) 0.2773(15) -0.0419(10) 0.037(4) Uani 1 1 d .
C7 C -0.3871(15) 0.365(2) -0.1022(13) 0.055(6) Uani 1 1 d .
N3 N -0.4267(12) 0.4248(15) -0.1544(8) 0.065(5) Uani 1 1 d .
C8 C -0.2445(13) 0.2427(16) -0.0385(10) 0.050(5) Uani 1 1 d .
C9 C -0.1905(12) 0.2976(15) -0.1054(10) 0.044(5) Uani 1 1 d .
C10 C -0.1709(12) 0.4277(16) -0.1093(9) 0.057(4) Uani 1 1 d .
H10A H -0.1363 0.4428 -0.1521 0.086 Uiso 1 1 calc R
H10B H -0.1331 0.4536 -0.0577 0.086 Uiso 1 1 calc R
H10C H -0.2307 0.4704 -0.1205 0.086 Uiso 1 1 calc R
C11 C -0.2348(15) 0.239(2) -0.1926(9) 0.076(6) Uani 1 1 d .
H11A H -0.2011 0.2687 -0.2329 0.114 Uiso 1 1 calc R
H11B H -0.3017 0.2595 -0.2083 0.114 Uiso 1 1 calc R
H11C H -0.2281 0.1543 -0.1888 0.114 Uiso 1 1 calc R
C12 C -0.0950(13) 0.1720(17) 0.0030(11) 0.054(5) Uani 1 1 d .
C13 C -0.0702(15) 0.0388(17) -0.0152(12) 0.070(6) Uani 1 1 d .
H13A H -0.1141 0.0112 -0.0632 0.105 Uiso 1 1 calc R
H13B H -0.0759 -0.0103 0.0308 0.105 Uiso 1 1 calc R
H13C H -0.0056 0.0346 -0.0241 0.105 Uiso 1 1 calc R
C14 C -0.0234(12) 0.2215(16) 0.0766(10) 0.051(5) Uani 1 1 d .
H14A H -0.0385 0.3031 0.0851 0.076 Uiso 1 1 calc R
H14B H 0.0406 0.2162 0.0663 0.076 Uiso 1 1 calc R
H14C H -0.0272 0.1761 0.1247 0.076 Uiso 1 1 calc R
O3 O -0.3154(8) 0.0054(12) 0.1733(7) 0.055(3) Uani 1 1 d .
O4 O -0.1293(9) 0.0191(14) 0.1474(8) 0.062(4) Uani 1 1 d .
C15 C -0.1174(13) -0.0567(15) 0.2079(9) 0.041(4) Uani 1 1 d .
C16 C -0.1751(14) -0.090(2) 0.2480(12) 0.070(6) Uani 1 1 d .
H16A H -0.1522 -0.1387 0.2928 0.083 Uiso 1 1 calc R
C17 C -0.2763(16) -0.0598(19) 0.2321(12) 0.068(6) Uani 1 1 d .
C18 C -0.0179(18) -0.099(3) 0.2399(14) 0.080(7) Uani 1 1 d .
F1 F 0.0410(12) 0.0017(16) 0.2531(11) 0.149(6) Uani 1 1 d .
F2 F 0.0088(11) -0.1362(15) 0.3081(7) 0.149(6) Uani 1 1 d .
F3 F 0.0131(10) -0.1526(13) 0.1819(9) 0.154(6) Uani 1 1 d .
C19 C -0.3468(16) -0.0966(16) 0.2886(12) 0.076(6) Uani 1 1 d .
C20 C -0.3811(16) -0.2160(17) 0.2651(10) 0.181(11) Uani 1 1 d .
H20A H -0.4238 -0.2415 0.2996 0.272 Uiso 1 1 calc R
H20B H -0.3274 -0.2694 0.2713 0.272 Uiso 1 1 calc R
H20C H -0.4149 -0.2158 0.2089 0.272 Uiso 1 1 calc R
C21 C -0.3042(12) -0.095(2) 0.3773(8) 0.168(12) Uani 1 1 d .
H21A H -0.2868 -0.0154 0.3944 0.252 Uiso 1 1 calc R
H21B H -0.2479 -0.1447 0.3878 0.252 Uiso 1 1 calc R
H21C H -0.3502 -0.1250 0.4073 0.252 Uiso 1 1 calc R
C22 C -0.4347(19) -0.021(3) 0.2749(18) 0.256(19) Uani 1 1 d .
H22A H -0.4166 0.0606 0.2875 0.383 Uiso 1 1 calc R
H22B H -0.4766 -0.0469 0.3099 0.383 Uiso 1 1 calc R
H22C H -0.4675 -0.0265 0.2187 0.383 Uiso 1 1 calc R
N4 N -0.0268(10) 0.3234(13) 0.3287(9) 0.045(4) Uani 1 1 d .
O5 O 0.1462(9) 0.3319(13) 0.2782(8) 0.074(4) Uani 1 1 d .
N5 N -0.1266(12) 0.2589(16) 0.4147(9) 0.068(5) Uani 1 1 d .
O6 O -0.1985(11) 0.2449(15) 0.4435(9) 0.085(5) Uani 1 1 d .
C23 C 0.1760(14) 0.2569(17) 0.3325(10) 0.074(6) Uani 1 1 d .
C24 C 0.2798(12) 0.212(2) 0.3384(13) 0.116(9) Uani 1 1 d .
H24A H 0.3042 0.1773 0.3918 0.139 Uiso 1 1 calc R
H24B H 0.3215 0.2776 0.3304 0.139 Uiso 1 1 calc R
C25 C 0.2618(18) 0.156(3) 0.2090(18) 0.24(3) Uani 1 1 d .
H25A H 0.3082 0.2194 0.2085 0.292 Uiso 1 1 calc R
H25B H 0.1980 0.1910 0.1983 0.292 Uiso 1 1 calc R
C26 C 0.2755(16) 0.1136(16) 0.267(2) 0.168(11) Uani 1 1 d .
H26A H 0.3362 0.0712 0.2746 0.202 Uiso 1 1 calc R
H26B H 0.2250 0.0565 0.2692 0.202 Uiso 1 1 calc R
C27 C 0.270(2) 0.058(3) 0.1382(18) 0.182(14) Uani 1 1 d .
H27A H 0.2534 0.0943 0.0851 0.272 Uiso 1 1 calc R
H27B H 0.2266 -0.0068 0.1413 0.272 Uiso 1 1 calc R
H27C H 0.3346 0.0281 0.1468 0.272 Uiso 1 1 calc R
C28 C 0.1186(14) 0.2181(17) 0.3911(11) 0.053(5) Uani 1 1 d .
C29 C 0.1684(14) 0.1407(17) 0.4521(12) 0.054(5) Uani 1 1 d .
N6 N 0.2033(12) 0.0709(14) 0.4987(10) 0.071(5) Uani 1 1 d .
C30 C 0.0242(12) 0.2470(16) 0.3857(10) 0.043(4) Uani 1 1 d .
C31 C -0.0308(12) 0.209(2) 0.4434(11) 0.063(6) Uani 1 1 d .
C32 C -0.0340(13) 0.0659(17) 0.4479(12) 0.082(6) Uani 1 1 d .
H32A H -0.0572 0.0342 0.3940 0.123 Uiso 1 1 calc R
H32B H -0.0762 0.0422 0.4833 0.123 Uiso 1 1 calc R
H32C H 0.0295 0.0360 0.4692 0.123 Uiso 1 1 calc R
C33 C 0.0000(15) 0.2528(17) 0.5271(11) 0.076(6) Uani 1 1 d .
H33A H 0.0001 0.3382 0.5269 0.114 Uiso 1 1 calc R
H33B H 0.0637 0.2243 0.5495 0.114 Uiso 1 1 calc R
H33C H -0.0435 0.2247 0.5601 0.114 Uiso 1 1 calc R
C34 C -0.1255(11) 0.3356(16) 0.3389(10) 0.046(5) Uani 1 1 d .
C35 C -0.1933(14) 0.2777(19) 0.2664(13) 0.082(7) Uani 1 1 d .
H35A H -0.1934 0.3232 0.2176 0.123 Uiso 1 1 calc R
H35B H -0.2572 0.2752 0.2770 0.123 Uiso 1 1 calc R
H35C H -0.1718 0.1982 0.2590 0.123 Uiso 1 1 calc R
C36 C -0.1543(15) 0.4556(15) 0.3613(13) 0.062(6) Uani 1 1 d .
H36A H -0.1063 0.4865 0.4055 0.093 Uiso 1 1 calc R
H36B H -0.2148 0.4509 0.3782 0.093 Uiso 1 1 calc R
H36C H -0.1604 0.5074 0.3146 0.093 Uiso 1 1 calc R
O7 O -0.0924(9) 0.4858(12) 0.1952(7) 0.052(3) Uani 1 1 d .
O8 O 0.0879(10) 0.4887(14) 0.1654(8) 0.075(4) Uani 1 1 d .
C37 C -0.1052(14) 0.5454(18) 0.1313(13) 0.065(6) Uani 1 1 d .
C38 C -0.0361(14) 0.5889(18) 0.0862(10) 0.052(5) Uani 1 1 d .
H38A H -0.0560 0.6425 0.0436 0.063 Uiso 1 1 calc R
C39 C 0.0582(12) 0.5538(16) 0.1042(10) 0.045(4) Uani 1 1 d .
C40 C -0.2139(13) 0.5885(16) 0.1128(13) 0.060(5) Uani 1 1 d .
F4 F -0.2234(10) 0.6793(13) 0.0571(10) 0.175(8) Uani 1 1 d .
F5 F -0.2662(9) 0.5013(14) 0.0815(11) 0.128(6) Uani 1 1 d .
F6 F -0.2511(9) 0.6193(15) 0.1671(7) 0.145(6) Uani 1 1 d .
C41 C 0.1267(13) 0.591(2) 0.0506(9) 0.070(7) Uani 1 1 d .
C42 C 0.092(2) 0.709(2) 0.008(2) 0.31(2) Uani 1 1 d .
H42A H 0.1364 0.7351 -0.0244 0.469 Uiso 1 1 calc R
H42B H 0.0873 0.7682 0.0488 0.469 Uiso 1 1 calc R
H42C H 0.0295 0.6978 -0.0266 0.469 Uiso 1 1 calc R
C43 C 0.2211(11) 0.601(3) 0.0956(11) 0.25(2) Uani 1 1 d .
H43A H 0.2399 0.5274 0.1236 0.378 Uiso 1 1 calc R
H43B H 0.2245 0.6639 0.1351 0.378 Uiso 1 1 calc R
H43C H 0.2635 0.6183 0.0591 0.378 Uiso 1 1 calc R
C44 C 0.121(2) 0.505(3) -0.0069(15) 0.27(2) Uani 1 1 d .
H44A H 0.1450 0.4316 0.0189 0.410 Uiso 1 1 calc R
H44B H 0.1580 0.5273 -0.0465 0.410 Uiso 1 1 calc R
H44C H 0.0547 0.4945 -0.0339 0.410 Uiso 1 1 calc R

loop_
_atom_site_aniso_label
_atom_site_aniso_U_11
_atom_site_aniso_U_22
_atom_site_aniso_U_33
_atom_site_aniso_U_23
_atom_site_aniso_U_13
_atom_site_aniso_U_12
Cu1 0.0490(15) 0.0596(18) 0.0434(12) 0.0038(13) 0.0120(11) 0.0059(13)
Cu2 0.0434(14) 0.0538(17) 0.0471(13) 0.0065(13) 0.0089(11) -0.0013(13)
O1 0.058(7) 0.076(8) 0.076(9) 0.028(7) 0.027(7) -0.003(6)
N1 0.037(8) 0.055(10) 0.031(8) 0.006(8) -0.002(6) 0.012(8)
N2 0.059(9) 0.055(10) 0.061(9) -0.005(7) 0.028(7) -0.006(7)
O2 0.070(9) 0.101(11) 0.088(10) 0.016(8) 0.037(8) 0.013(8)
C1 0.027(7) 0.045(10) 0.087(12) -0.002(9) 0.034(8) -0.004(7)
C2 0.063(10) 0.069(11) 0.048(7) 0.007(7) 0.001(6) 0.007(8)
C3 0.065(10) 0.29(3) 0.122(16) -0.103(18) -0.031(10) 0.053(15)
C4 0.24(3) 0.36(4) 0.073(11) -0.124(18) 0.019(13) -0.01(2)
C5 0.29(4) 0.28(4) 0.26(4) -0.12(3) 0.17(3) 0.03(3)
C6 0.030(7) 0.041(9) 0.036(8) -0.002(7) -0.001(6) 0.010(6)
C7 0.056(11) 0.069(14) 0.042(9) -0.011(9) 0.014(8) -0.011(10)
N3 0.072(12) 0.086(13) 0.036(8) 0.001(9) 0.013(8) -0.005(10)
C8 0.067(11) 0.049(10) 0.048(10) -0.020(8) 0.040(8) -0.022(9)
C9 0.049(10) 0.048(10) 0.043(9) 0.001(7) 0.029(7) -0.009(8)
C10 0.057(9) 0.064(11) 0.052(7) 0.012(7) 0.015(6) 0.016(7)
C11 0.080(11) 0.125(15) 0.023(6) -0.019(8) 0.010(7) 0.006(11)
C12 0.062(11) 0.048(11) 0.061(11) 0.014(9) 0.035(9) 0.013(9)
C13 0.064(13) 0.087(15) 0.064(12) -0.025(11) 0.025(10) 0.013(12)
C14 0.043(9) 0.069(13) 0.038(10) -0.012(9) 0.001(7) -0.007(8)
O3 0.047(7) 0.081(9) 0.036(6) 0.022(6) 0.005(5) -0.016(6)
O4 0.039(7) 0.090(11) 0.059(8) 0.016(8) 0.013(6) -0.002(7)
C15 0.057(11) 0.040(9) 0.033(7) 0.012(7) 0.025(7) 0.005(8)
C16 0.047(9) 0.075(13) 0.087(13) 0.020(10) 0.014(8) 0.015(9)
C17 0.082(13) 0.074(13) 0.061(11) -0.013(10) 0.046(9) -0.031(11)
C18 0.074(14) 0.104(18) 0.069(12) 0.001(13) 0.032(11) -0.005(13)
F1 0.088(10) 0.153(15) 0.184(13) 0.044(12) -0.027(10) 0.027(11)
F2 0.110(9) 0.250(17) 0.086(6) 0.064(7) 0.017(5) 0.094(10)
F3 0.101(8) 0.159(10) 0.195(13) -0.107(10) 0.017(8) 0.062(7)
C19 0.096(15) 0.053(11) 0.090(14) 0.011(10) 0.043(12) -0.004(10)
C20 0.28(3) 0.196(18) 0.105(12) -0.086(13) 0.134(15) -0.192(19)
C21 0.098(11) 0.36(4) 0.038(6) 0.057(13) -0.001(7) -0.064(18)
C22 0.22(3) 0.26(3) 0.37(4) 0.20(3) 0.24(3) 0.17(2)
N4 0.048(9) 0.041(9) 0.049(9) -0.007(8) 0.020(7) -0.010(8)
O5 0.059(8) 0.091(9) 0.080(9) 0.039(7) 0.035(7) 0.046(7)
N5 0.055(9) 0.104(13) 0.053(8) 0.032(8) 0.028(7) 0.025(9)
O6 0.072(9) 0.109(12) 0.089(10) 0.041(8) 0.051(8) 0.016(8)
C23 0.105(14) 0.069(12) 0.036(8) 0.002(8) -0.011(8) 0.031(10)
C24 0.059(11) 0.117(16) 0.20(2) 0.078(15) 0.087(12) 0.054(10)
C25 0.19(3) 0.32(4) 0.27(4) 0.24(4) 0.18(3) 0.20(3)
C26 0.088(14) 0.078(13) 0.35(4) -0.005(19) 0.072(18) 0.018(10)
C27 0.119(18) 0.24(4) 0.17(2) -0.05(2) -0.007(16) 0.003(19)
C28 0.071(11) 0.048(10) 0.045(8) 0.010(7) 0.026(8) -0.012(8)
C29 0.042(10) 0.058(11) 0.060(11) -0.001(9) 0.002(8) -0.002(9)
N6 0.055(11) 0.054(10) 0.098(11) 0.034(9) 0.003(9) 0.017(8)
C30 0.043(9) 0.039(9) 0.039(9) 0.007(7) -0.010(7) -0.001(7)
C31 0.057(11) 0.079(15) 0.045(9) 0.007(10) -0.007(8) 0.011(10)
C32 0.049(7) 0.061(12) 0.145(15) 0.014(10) 0.042(8) -0.012(7)
C33 0.088(11) 0.066(11) 0.072(12) 0.006(9) 0.013(9) -0.018(9)
C34 0.034(8) 0.056(12) 0.044(9) -0.010(8) 0.002(7) -0.008(8)
C35 0.050(11) 0.075(16) 0.115(15) 0.016(12) 0.004(10) -0.019(11)
C36 0.063(13) 0.054(11) 0.077(13) 0.015(9) 0.031(11) 0.004(10)
O7 0.063(8) 0.049(8) 0.040(7) 0.011(6) 0.003(6) 0.008(7)
O8 0.069(9) 0.090(11) 0.072(9) 0.005(8) 0.028(7) 0.021(8)
C37 0.055(11) 0.051(11) 0.080(12) -0.033(10) -0.007(9) 0.001(8)
C38 0.057(11) 0.066(11) 0.041(7) 0.015(7) 0.027(7) -0.005(9)
C39 0.050(9) 0.046(10) 0.034(8) 0.001(7) -0.004(6) 0.009(8)
C40 0.053(9) 0.041(8) 0.083(13) 0.035(9) 0.003(8) -0.002(8)
F4 0.092(7) 0.182(12) 0.254(17) 0.175(13) 0.042(9) 0.043(7)
F5 0.055(8) 0.139(12) 0.177(16) -0.049(12) -0.005(9) -0.029(8)
F6 0.084(7) 0.271(17) 0.088(7) 0.027(9) 0.037(5) 0.078(8)
C41 0.055(11) 0.133(18) 0.025(7) 0.019(10) 0.016(7) -0.010(11)
C42 0.38(4) 0.21(3) 0.47(4) 0.25(3) 0.36(4) 0.17(3)
C43 0.077(12) 0.57(6) 0.091(10) 0.14(2) -0.026(9) -0.15(2)
C44 0.31(4) 0.36(4) 0.23(3) -0.23(3) 0.25(3) -0.25(3)

loop_
_atom_type_symbol
_atom_type_description
_atom_type_scat_dispersion_real
_atom_type_scat_dispersion_imag
_atom_type_scat_source
C C 0.0033 0.0016 'International Tables Vol C Tables 4.2.6.8 and 6.1.1.4'
H H 0.0000 0.0000 'International Tables Vol C Tables 4.2.6.8 and 6.1.1.4'
N N 0.0061 0.0033 'International Tables Vol C Tables 4.2.6.8 and 6.1.1.4'
O O 0.0106 0.0060 'International Tables Vol C Tables 4.2.6.8 and 6.1.1.4'
F F 0.0171 0.0103 'International Tables Vol C Tables 4.2.6.8 and 6.1.1.4'
Cu Cu 0.3201 1.2651 'International Tables Vol C Tables 4.2.6.8 and 6.1.1.4'

loop_
_geom_angle_atom_site_label_1
_geom_angle_atom_site_label_2
_geom_angle_atom_site_label_3
_geom_angle
_geom_angle_site_symmetry_3
O1 Cu1 O3 82.1(5) .
O1 Cu1 O4 165.6(6) .
O3 Cu1 O4 90.8(5) .
O1 Cu1 N1 92.5(6) .
O3 Cu1 N1 172.1(6) .
O4 Cu1 N1 93.2(6) .
O1 Cu1 N6 94.1(6) 2_454
O3 Cu1 N6 93.2(6) 2_454
O4 Cu1 N6 98.8(6) 2_454
N1 Cu1 N6 92.8(6) 2_454
O7 Cu2 O5 164.6(6) .
O7 Cu2 N4 96.2(6) .
O5 Cu2 N4 89.6(6) .
O7 Cu2 O8 89.0(6) .
O5 Cu2 O8 83.1(6) .
N4 Cu2 O8 169.5(6) .
O7 Cu2 N3 97.9(6) 2_565
O5 Cu2 N3 95.9(6) 2_565
N4 Cu2 N3 93.1(5) 2_565
O8 Cu2 N3 95.1(6) 2_565
C1 O1 Cu1 129.7(10) .
C8 N1 C12 111.0(15) .
C8 N1 Cu1 123.1(12) .
C12 N1 Cu1 125.5(12) .
O2 N2 C9 119.5(15) .
O2 N2 C12 122.5(16) .
C9 N2 C12 118.0(13) .
C6 C1 O1 125.3(15) .
C6 C1 C2 121.5(17) .
O1 C1 C2 113.2(13) .
C3 C2 C1 121.5(13) .
C2 C3 C4 134.8(19) .
C5 C4 C3 136(3) .
C1 C6 C7 121.7(16) .
C1 C6 C8 123.2(16) .
C7 C6 C8 115.1(16) .
N3 C7 C6 171(2) .
C7 N3 Cu2 165.3(18) 2_464
N1 C8 C6 125.2(15) .
N1 C8 C9 116.3(16) .
C6 C8 C9 118.5(16) .
N2 C9 C11 112.8(15) .
N2 C9 C10 104.7(14) .
C11 C9 C10 113.9(14) .
N2 C9 C8 92.9(13) .
C11 C9 C8 108.5(13) .
C10 C9 C8 121.9(14) .
N2 C12 N1 101.7(14) .
N2 C12 C14 110.2(15) .
N1 C12 C14 113.2(15) .
N2 C12 C13 111.5(15) .
N1 C12 C13 108.8(15) .
C14 C12 C13 111.1(15) .
C17 O3 Cu1 127.0(12) .
C15 O4 Cu1 124.0(11) .
C16 C15 C18 113.7(17) .
C16 C15 O4 128.9(19) .
C18 C15 O4 116.9(15) .
C15 C16 C17 125.7(19) .
O3 C17 C19 112.8(18) .
O3 C17 C16 122.8(17) .
C19 C17 C16 124.2(19) .
F2 C18 C15 123(2) .
F2 C18 F3 117(2) .
C15 C18 F3 109.1(18) .
F2 C18 F1 94(2) .
C15 C18 F1 107(2) .
F3 C18 F1 102(2) .
C21 C19 C22 107.8(19) .
C21 C19 C17 114.7(18) .
C22 C19 C17 112.1(17) .
C21 C19 C20 108.9(16) .
C22 C19 C20 105(2) .
C17 C19 C20 107.7(15) .
C30 N4 C34 111.3(15) .
C30 N4 Cu2 125.8(12) .
C34 N4 Cu2 122.5(12) .
C23 O5 Cu2 132.3(13) .
O6 N5 C31 128.3(16) .
O6 N5 C34 123.1(16) .
C31 N5 C34 108.7(14) .
O5 C23 C24 116.5(17) .
O5 C23 C28 122.2(18) .
C24 C23 C28 121.2(16) .
C23 C24 C26 106.5(17) .
C26 C25 C27 109(3) .
C25 C26 C24 109(3) .
C30 C28 C29 122.3(17) .
C30 C28 C23 124.1(17) .
C29 C28 C23 113.5(17) .
N6 C29 C28 174(2) .
C29 N6 Cu1 170.0(18) 2
C28 C30 N4 124.6(17) .
C28 C30 C31 123.5(15) .
N4 C30 C31 111.7(16) .
C30 C31 N5 105.5(15) .
C30 C31 C33 116.5(17) .
N5 C31 C33 105.2(17) .
C30 C31 C32 110.8(17) .
N5 C31 C32 111.4(16) .
C33 C31 C32 107.3(16) .
N4 C34 C36 116.0(15) .
N4 C34 N5 102.5(14) .
C36 C34 N5 104.9(14) .
N4 C34 C35 109.5(15) .
C36 C34 C35 115.2(16) .
N5 C34 C35 107.4(15) .
C37 O7 Cu2 125.8(13) .
C39 O8 Cu2 133.5(12) .
O7 C37 C38 129.4(18) .
O7 C37 C40 107.4(17) .
C38 C37 C40 122.4(19) .
C39 C38 C37 122.0(17) .
O8 C39 C38 119.7(17) .
O8 C39 C41 119.5(15) .
C38 C39 C41 120.8(15) .
F5 C40 F6 102.9(19) .
F5 C40 F4 109.2(17) .
F6 C40 F4 107.5(17) .
F5 C40 C37 107.8(16) .
F6 C40 C37 120.4(17) .
F4 C40 C37 108.5(17) .
C43 C41 C44 111(2) .
C43 C41 C39 111.6(12) .
C44 C41 C39 105.3(17) .
C43 C41 C42 111(2) .
C44 C41 C42 109.0(17) .
C39 C41 C42 109.0(16) .

loop_
_geom_bond_atom_site_label_1
_geom_bond_atom_site_label_2
_geom_bond_distance
_geom_bond_site_symmetry_2
Cu1 O1 1.869(13) .
Cu1 O3 1.947(11) .
Cu1 O4 1.938(13) .
Cu1 N1 2.006(15) .
Cu1 N6 2.298(14) 2_454
Cu2 O7 1.899(13) .
Cu2 O5 1.940(12) .
Cu2 N4 1.969(15) .
Cu2 O8 1.959(14) .
Cu2 N3 2.362(17) 2_565
O1 C1 1.27(2) .
N1 C8 1.22(2) .
N1 C12 1.49(2) .
N2 O2 1.29(2) .
N2 C9 1.47(2) .
N2 C12 1.41(2) .
C1 C6 1.31(2) .
C1 C2 1.49(2) .
C2 C3 1.37(2) .
C3 C4 1.41(2) .
C4 C5 1.40(3) .
C6 C7 1.43(3) .
C6 C8 1.53(2) .
C7 N3 1.15(2) .
N3 Cu2 2.362(17) 2_464
C8 C9 1.60(2) .
C9 C11 1.60(2) .
C9 C10 1.49(2) .
C12 C14 1.53(2) .
C12 C13 1.58(2) .
O3 C17 1.26(2) .
O4 C15 1.304(19) .
C15 C16 1.22(2) .
C15 C18 1.48(3) .
C16 C17 1.45(3) .
C17 C19 1.56(3) .
C18 F2 1.19(2) .
C18 F3 1.29(2) .
C18 F1 1.40(3) .
C19 C21 1.48(2) .
C19 C22 1.49(3) .
C19 C20 1.46(2) .
N4 C30 1.37(2) .
N4 C34 1.45(2) .
O5 C23 1.25(2) .
N5 O6 1.22(2) .
N5 C31 1.46(2) .
N5 C34 1.53(2) .
C23 C24 1.54(2) .
C23 C28 1.46(2) .
C24 C26 1.62(3) .
C25 C26 1.06(3) .
C25 C27 1.64(4) .
C28 C30 1.37(2) .
C28 C29 1.41(3) .
C29 N6 1.14(2) .
N6 Cu1 2.298(14) 2
C30 C31 1.42(2) .
C31 C33 1.46(2) .
C31 C32 1.61(3) .
C34 C36 1.48(2) .
C34 C35 1.53(2) .
O7 C37 1.24(2) .
O8 C39 1.256(18) .
C37 C38 1.44(3) .
C37 C40 1.59(2) .
C38 C39 1.37(2) .
C39 C41 1.51(2) .
C40 F5 1.28(2) .
C40 F6 1.19(2) .
C40 F4 1.367(19) .
C41 C43 1.40(2) .
C41 C44 1.35(3) .
C41 C42 1.54(2) .
